data_4338456
loop_
_publ_author_name
'Li, Jia'
'Banerjee, Atanu'
'Pawlak, Piotr L.'
'Brennessel, William W.'
'Chavez, Ferman A.'

_publ_section_title
;
 Highest Recorded N-O Stretching Frequency for 6-Coordinate {Fe-NO}(7)
 Complexes: An Iron Nitrosyl Model for His3 Active Sites.
;
_journal_issue 11
_journal_name_full 'Inorganic chemistry'
_journal_page_first 5414
_journal_page_last 5416
_journal_paper_doi 10.1021/ic500558j
_journal_volume 53
_journal_year 2014
_chemical_formula_moiety 'C26 H39 F6 Fe N6 O6 P S2'
_chemical_formula_sum 'C26 H39 F6 Fe N6 O6 P S2'
_chemical_formula_weight 796.57
_chemical_name_common 04145a
_chemical_name_systematic
; 

 ? 

;
_space_group_IT_number 2
_symmetry_cell_setting triclinic
_symmetry_space_group_name_Hall '-P 1'
_symmetry_space_group_name_H-M 'P -1'
_atom_sites_solution_hydrogens geom
_atom_sites_solution_primary direct
_atom_sites_solution_secondary difmap
_audit_creation_method SHELXL-97
_cell_angle_alpha 86.810(1)
_cell_angle_beta 81.916(1)
_cell_angle_gamma 87.187(1)
_cell_formula_units_Z 2
_cell_length_a 9.4972(8)
_cell_length_b 10.0608(8)
_cell_length_c 18.4293(15)
_cell_measurement_reflns_used 2595
_cell_measurement_temperature 173(2)
_cell_measurement_theta_max 24.46
_cell_measurement_theta_min 2.57
_cell_volume 1739.2(2)
_computing_cell_refinement 'Bruker SMART'
_computing_data_collection 'Bruker SMART'
_computing_data_reduction 'Bruker SAINT'
_computing_molecular_graphics 'Bruker SHELXTL'
_computing_publication_material 'Bruker SHELXTL'
_computing_structure_refinement 'Bruker SHELXTL'
_computing_structure_solution 'Bruker SHELXTL'
_diffrn_ambient_temperature 173(2)
_diffrn_measured_fraction_theta_full 0.997
_diffrn_measured_fraction_theta_max 0.997
_diffrn_measurement_device_type 'CCD area detector'
_diffrn_measurement_method 'phi and omega scans'
_diffrn_radiation_monochromator graphite
_diffrn_radiation_source 'sealed tube'
_diffrn_radiation_type MoK\a
_diffrn_radiation_wavelength 0.71073
_diffrn_reflns_av_R_equivalents 0.0489
_diffrn_reflns_av_sigmaI/netI 0.0501
_diffrn_reflns_limit_h_max 11
_diffrn_reflns_limit_h_min -11
_diffrn_reflns_limit_k_max 11
_diffrn_reflns_limit_k_min -11
_diffrn_reflns_limit_l_max 21
_diffrn_reflns_limit_l_min 0
_diffrn_reflns_number 17084
_diffrn_reflns_theta_full 25.05
_diffrn_reflns_theta_max 25.05
_diffrn_reflns_theta_min 2.03
_exptl_absorpt_coefficient_mu 0.680
_exptl_absorpt_correction_T_max 0.9476
_exptl_absorpt_correction_T_min 0.8485
_exptl_absorpt_correction_type multi-scan
_exptl_absorpt_process_details 'SADABS (Sheldrick, 2003)'
_exptl_crystal_colour Colorless
_exptl_crystal_density_diffrn 1.521
_exptl_crystal_density_method 'not measured'
_exptl_crystal_description Plate
_exptl_crystal_F_000 824
_exptl_crystal_size_max 0.25
_exptl_crystal_size_mid 0.12
_exptl_crystal_size_min 0.08
_refine_diff_density_max 0.804
_refine_diff_density_min -0.283
_refine_diff_density_rms 0.066
_refine_ls_extinction_method none
_refine_ls_goodness_of_fit_ref 1.029
_refine_ls_hydrogen_treatment mixed
_refine_ls_matrix_type full
_refine_ls_number_parameters 442
_refine_ls_number_reflns 6126
_refine_ls_number_restraints 0
_refine_ls_restrained_S_all 1.029
_refine_ls_R_factor_all 0.0547
_refine_ls_R_factor_gt 0.0403
_refine_ls_shift/su_max 0.001
_refine_ls_shift/su_mean 0.000
_refine_ls_structure_factor_coef Fsqd
_refine_ls_weighting_details 'calc w=1/[\s^2^(Fo^2^)+(0.0469P)^2^+1.2318P] where P=(Fo^2^+2Fc^2^)/3'
_refine_ls_weighting_scheme calc
_refine_ls_wR_factor_gt 0.0979
_refine_ls_wR_factor_ref 0.1061
_reflns_number_gt 4878
_reflns_number_total 6126
_reflns_threshold_expression >2sigma(I)
_cod_data_source_file ic500558j_si_002.cif
_cod_data_source_block 04145a
_cod_depositor_comments
;
The following automatic conversions were performed:

'_symmetry_cell_setting' value 'Triclinic' changed to 'triclinic'
according to
/usr/data/users/saulius/crontab/automatic-downloads/rss-feeds/ACS/lib/dictionaries/cif_core.dic
dictionary named 'cif_core.dic' version 2.4.2 from
2011-04-26.

'_exptl_absorpt_correction_type' value 'Multi-scan'
changed to 'multi-scan' according to
/usr/data/users/saulius/crontab/automatic-downloads/rss-feeds/ACS/lib/dictionaries/cif_core.dic
dictionary named 'cif_core.dic' version 2.4.2 from 2011-04-26.

Automatic conversion script
Id: cif_fix_values 2281 2013-09-26 08:29:07Z andrius 

 Adding full bibliography for 4338456--4338457.cif.
;
_cod_original_sg_symbol_H-M P-1
_cod_database_code 4338456

loop_
_symmetry_equiv_pos_as_xyz
'x, y, z'
'-x, -y, -z'

loop_
_atom_site_label
_atom_site_type_symbol
_atom_site_fract_x
_atom_site_fract_y
_atom_site_fract_z
_atom_site_U_iso_or_equiv
_atom_site_adp_type
_atom_site_occupancy
_atom_site_symmetry_multiplicity
_atom_site_calc_flag
_atom_site_refinement_flags
Fe1 Fe 0.40564(4) 0.62058(4) 0.27452(2) 0.01959(12) Uani 1 1 d .
P1 P 0.74456(7) 0.50823(7) 0.23711(4) 0.02103(17) Uani 1 1 d .
C1 C 0.7033(3) 0.6860(3) 0.24276(14) 0.0214(6) Uani 1 1 d .
N1 N 0.5807(2) 0.7423(2) 0.27348(12) 0.0221(5) Uani 1 1 d .
N2 N 0.7978(2) 0.7797(2) 0.21869(12) 0.0260(5) Uani 1 1 d .
C2 C 0.7328(3) 0.8997(3) 0.23555(16) 0.0301(7) Uani 1 1 d .
H2A H 0.7740 0.9840 0.2253 0.036 Uiso 1 1 calc R
C3 C 0.5988(3) 0.8782(3) 0.26966(15) 0.0261(6) Uani 1 1 d .
C4 C 0.9364(3) 0.7593(3) 0.17291(17) 0.0344(7) Uani 1 1 d .
H4A H 0.9792 0.6711 0.1861 0.041 Uiso 1 1 calc R
H4B H 1.0014 0.8283 0.1824 0.041 Uiso 1 1 calc R
C5 C 0.9196(4) 0.7667(5) 0.0932(2) 0.0639(12) Uani 1 1 d .
H5A H 1.0131 0.7549 0.0636 0.096 Uiso 1 1 calc R
H5B H 0.8765 0.8537 0.0802 0.096 Uiso 1 1 calc R
H5C H 0.8581 0.6961 0.0834 0.096 Uiso 1 1 calc R
C6 C 0.4872(3) 0.9766(3) 0.30258(16) 0.0289(7) Uani 1 1 d .
H6A H 0.3952 0.9585 0.2852 0.035 Uiso 1 1 calc R
C7 C 0.4669(4) 0.9593(3) 0.38648(17) 0.0423(8) Uani 1 1 d .
H7A H 0.3920 1.0224 0.4071 0.064 Uiso 1 1 calc R
H7B H 0.5562 0.9763 0.4046 0.064 Uiso 1 1 calc R
H7C H 0.4395 0.8681 0.4014 0.064 Uiso 1 1 calc R
C8 C 0.5250(4) 1.1197(3) 0.27816(18) 0.0377(8) Uani 1 1 d .
H8A H 0.4472 1.1810 0.2976 0.057 Uiso 1 1 calc R
H8B H 0.5395 1.1289 0.2244 0.057 Uiso 1 1 calc R
H8C H 0.6125 1.1409 0.2968 0.057 Uiso 1 1 calc R
C9 C 0.6154(3) 0.4632(3) 0.17903(14) 0.0210(6) Uani 1 1 d .
N3 N 0.4746(2) 0.4864(2) 0.19164(12) 0.0219(5) Uani 1 1 d .
N4 N 0.6511(2) 0.3933(2) 0.11832(12) 0.0233(5) Uani 1 1 d .
C10 C 0.5273(3) 0.3702(3) 0.09155(15) 0.0258(6) Uani 1 1 d .
H10A H 0.5193 0.3230 0.0492 0.031 Uiso 1 1 calc R
C11 C 0.4182(3) 0.4270(3) 0.13679(15) 0.0228(6) Uani 1 1 d .
C12 C 0.7946(3) 0.3465(3) 0.08637(15) 0.0270(6) Uani 1 1 d .
H12A H 0.8657 0.4050 0.1008 0.032 Uiso 1 1 calc R
H12B H 0.8018 0.3531 0.0322 0.032 Uiso 1 1 calc R
C13 C 0.8284(4) 0.2052(3) 0.1109(2) 0.0479(9) Uani 1 1 d .
H13A H 0.9240 0.1777 0.0880 0.072 Uiso 1 1 calc R
H13B H 0.7587 0.1468 0.0964 0.072 Uiso 1 1 calc R
H13C H 0.8246 0.1988 0.1644 0.072 Uiso 1 1 calc R
C14 C 0.2606(3) 0.4273(3) 0.13369(16) 0.0275(6) Uani 1 1 d .
H14A H 0.2225 0.5217 0.1361 0.033 Uiso 1 1 calc R
C15 C 0.2322(3) 0.3751(3) 0.06156(17) 0.0371(8) Uani 1 1 d .
H15A H 0.1300 0.3838 0.0584 0.056 Uiso 1 1 calc R
H15B H 0.2640 0.2811 0.0591 0.056 Uiso 1 1 calc R
H15C H 0.2843 0.4267 0.0206 0.056 Uiso 1 1 calc R
C16 C 0.1836(3) 0.3475(4) 0.19844(18) 0.0461(9) Uani 1 1 d .
H16A H 0.0813 0.3513 0.1953 0.069 Uiso 1 1 calc R
H16B H 0.2001 0.3851 0.2443 0.069 Uiso 1 1 calc R
H16C H 0.2197 0.2546 0.1975 0.069 Uiso 1 1 calc R
C17 C 0.6452(3) 0.4526(3) 0.32439(14) 0.0197(6) Uani 1 1 d .
N5 N 0.5053(2) 0.4711(2) 0.34516(11) 0.0205(5) Uani 1 1 d .
N6 N 0.7065(2) 0.3793(2) 0.37626(12) 0.0214(5) Uani 1 1 d .
C18 C 0.6000(3) 0.3475(3) 0.43203(15) 0.0230(6) Uani 1 1 d .
H18A H 0.6107 0.2959 0.4758 0.028 Uiso 1 1 calc R
C19 C 0.4758(3) 0.4041(3) 0.41285(14) 0.0210(6) Uani 1 1 d .
C20 C 0.8587(3) 0.3439(3) 0.37657(16) 0.0268(6) Uani 1 1 d .
H20A H 0.8838 0.3566 0.4260 0.032 Uiso 1 1 calc R
H20B H 0.9157 0.4047 0.3413 0.032 Uiso 1 1 calc R
C21 C 0.8961(4) 0.2037(4) 0.3569(3) 0.0682(13) Uani 1 1 d .
H21A H 0.9987 0.1860 0.3562 0.102 Uiso 1 1 calc R
H21B H 0.8703 0.1901 0.3082 0.102 Uiso 1 1 calc R
H21C H 0.8439 0.1428 0.3932 0.102 Uiso 1 1 calc R
C22 C 0.3287(3) 0.3995(3) 0.45511(15) 0.0238(6) Uani 1 1 d .
H22A H 0.2936 0.4932 0.4644 0.029 Uiso 1 1 calc R
C23 C 0.3294(3) 0.3243(3) 0.52932(16) 0.0309(7) Uani 1 1 d .
H23A H 0.2340 0.3309 0.5575 0.046 Uiso 1 1 calc R
H23B H 0.3976 0.3633 0.5564 0.046 Uiso 1 1 calc R
H23C H 0.3569 0.2304 0.5217 0.046 Uiso 1 1 calc R
C24 C 0.2258(3) 0.3375(3) 0.41175(16) 0.0310(7) Uani 1 1 d .
H24A H 0.1293 0.3439 0.4388 0.046 Uiso 1 1 calc R
H24B H 0.2543 0.2437 0.4048 0.046 Uiso 1 1 calc R
H24C H 0.2274 0.3852 0.3638 0.046 Uiso 1 1 calc R
O1 O 0.2639(2) 0.6899(2) 0.35828(11) 0.0338(5) Uani 1 1 d .
O2 O 0.0451(3) 0.6296(2) 0.31858(13) 0.0478(6) Uani 1 1 d .
O3 O 0.0600(2) 0.6468(3) 0.44821(12) 0.0496(6) Uani 1 1 d .
S1 S 0.10874(8) 0.68698(8) 0.37411(4) 0.03075(19) Uani 1 1 d .
C25 C 0.0558(3) 0.8635(3) 0.36821(19) 0.0395(8) Uani 1 1 d .
F1 F 0.1011(2) 0.91991(19) 0.30276(12) 0.0575(6) Uani 1 1 d .
F2 F -0.0846(2) 0.8797(2) 0.37941(14) 0.0648(7) Uani 1 1 d .
F3 F 0.1077(3) 0.9297(2) 0.41735(13) 0.0682(7) Uani 1 1 d .
O4 O 0.3208(2) 0.75409(19) 0.19281(10) 0.0265(4) Uani 1 1 d .
O5 O 0.5226(3) 0.7728(3) 0.09676(14) 0.0627(8) Uani 1 1 d .
O6 O 0.2905(3) 0.7283(2) 0.06656(12) 0.0519(7) Uani 1 1 d .
S2 S 0.37221(8) 0.78454(8) 0.11544(4) 0.02998(19) Uani 1 1 d .
C26 C 0.3272(4) 0.9619(3) 0.10414(18) 0.0391(8) Uani 1 1 d .
F4 F 0.1923(2) 0.9896(2) 0.12783(14) 0.0696(7) Uani 1 1 d .
F5 F 0.4057(3) 1.0340(2) 0.13806(16) 0.0903(9) Uani 1 1 d .
F6 F 0.3482(3) 1.0022(2) 0.03406(12) 0.0655(6) Uani 1 1 d .

loop_
_atom_site_aniso_label
_atom_site_aniso_U_11
_atom_site_aniso_U_22
_atom_site_aniso_U_33
_atom_site_aniso_U_23
_atom_site_aniso_U_13
_atom_site_aniso_U_12
Fe1 0.0181(2) 0.0215(2) 0.0187(2) -0.00363(15) -0.00100(15) 0.00146(15)
P1 0.0172(4) 0.0250(4) 0.0207(4) -0.0034(3) -0.0014(3) 0.0006(3)
C1 0.0192(14) 0.0256(15) 0.0201(14) -0.0020(11) -0.0045(11) -0.0022(11)
N1 0.0230(12) 0.0217(12) 0.0221(12) -0.0031(9) -0.0046(9) 0.0006(10)
N2 0.0230(13) 0.0287(14) 0.0263(13) -0.0007(10) -0.0022(10) -0.0051(10)
C2 0.0316(17) 0.0228(16) 0.0366(17) -0.0021(13) -0.0047(13) -0.0060(13)
C3 0.0296(16) 0.0238(16) 0.0259(15) -0.0018(12) -0.0077(12) -0.0009(12)
C4 0.0231(16) 0.0406(19) 0.0379(18) -0.0024(14) 0.0033(13) -0.0066(14)
C5 0.042(2) 0.107(4) 0.039(2) -0.010(2) 0.0074(17) -0.001(2)
C6 0.0308(16) 0.0225(15) 0.0341(17) -0.0038(12) -0.0063(13) -0.0004(12)
C7 0.052(2) 0.0361(19) 0.0366(19) -0.0076(15) -0.0013(16) 0.0090(16)
C8 0.0414(19) 0.0291(17) 0.0436(19) -0.0064(14) -0.0085(15) 0.0010(14)
C9 0.0212(15) 0.0218(14) 0.0200(14) -0.0021(11) -0.0028(11) 0.0008(11)
N3 0.0204(12) 0.0234(12) 0.0226(12) -0.0029(10) -0.0056(9) 0.0013(9)
N4 0.0209(12) 0.0274(13) 0.0212(12) -0.0053(10) -0.0012(9) 0.0024(10)
C10 0.0260(15) 0.0295(16) 0.0228(15) -0.0056(12) -0.0049(12) -0.0014(12)
C11 0.0252(15) 0.0214(14) 0.0223(14) -0.0017(11) -0.0053(12) -0.0009(11)
C12 0.0224(15) 0.0350(17) 0.0223(15) -0.0065(12) 0.0016(11) 0.0026(12)
C13 0.037(2) 0.044(2) 0.058(2) 0.0023(17) 0.0055(17) 0.0095(16)
C14 0.0244(15) 0.0287(16) 0.0307(16) -0.0067(12) -0.0081(12) 0.0025(12)
C15 0.0302(17) 0.050(2) 0.0332(18) -0.0018(15) -0.0112(14) -0.0050(15)
C16 0.0289(18) 0.076(3) 0.0342(19) -0.0054(17) -0.0031(14) -0.0091(17)
C17 0.0198(14) 0.0191(14) 0.0203(14) -0.0030(11) -0.0033(11) 0.0011(11)
N5 0.0194(12) 0.0232(12) 0.0189(12) -0.0034(9) -0.0023(9) -0.0001(9)
N6 0.0183(12) 0.0213(12) 0.0250(12) -0.0018(9) -0.0049(9) 0.0019(9)
C18 0.0238(15) 0.0231(15) 0.0225(14) 0.0008(11) -0.0054(12) -0.0006(11)
C19 0.0238(14) 0.0177(14) 0.0218(14) -0.0021(11) -0.0036(11) -0.0015(11)
C20 0.0187(14) 0.0335(17) 0.0291(16) 0.0005(13) -0.0080(12) 0.0013(12)
C21 0.032(2) 0.039(2) 0.136(4) -0.020(2) -0.020(2) 0.0112(17)
C22 0.0222(15) 0.0260(15) 0.0223(14) -0.0003(11) -0.0012(11) 0.0006(11)
C23 0.0299(17) 0.0354(17) 0.0267(16) 0.0031(13) -0.0023(13) -0.0043(13)
C24 0.0215(15) 0.0423(19) 0.0289(16) -0.0029(13) -0.0022(12) -0.0024(13)
O1 0.0310(12) 0.0363(12) 0.0302(11) -0.0027(9) 0.0062(9) 0.0086(9)
O2 0.0587(16) 0.0350(13) 0.0528(15) 0.0006(11) -0.0176(12) -0.0068(11)
O3 0.0422(14) 0.0633(17) 0.0342(13) 0.0142(11) 0.0133(11) 0.0157(12)
S1 0.0288(4) 0.0312(4) 0.0294(4) 0.0044(3) 0.0014(3) 0.0048(3)
C25 0.0309(18) 0.040(2) 0.045(2) -0.0020(16) 0.0027(15) 0.0061(15)
F1 0.0675(15) 0.0358(11) 0.0623(14) 0.0133(10) 0.0069(11) 0.0039(10)
F2 0.0326(12) 0.0482(13) 0.1064(19) 0.0109(12) 0.0037(11) 0.0145(9)
F3 0.0759(16) 0.0546(14) 0.0784(17) -0.0338(12) -0.0200(13) 0.0162(12)
O4 0.0273(11) 0.0305(11) 0.0203(10) -0.0012(8) -0.0001(8) 0.0040(8)
O5 0.0367(14) 0.082(2) 0.0574(16) 0.0255(14) 0.0175(12) 0.0159(13)
O6 0.0861(19) 0.0427(14) 0.0318(13) -0.0050(11) -0.0224(13) -0.0060(13)
S2 0.0326(4) 0.0333(4) 0.0221(4) 0.0014(3) 0.0003(3) 0.0027(3)
C26 0.043(2) 0.0381(19) 0.0365(19) 0.0074(15) -0.0092(15) -0.0083(16)
F4 0.0607(15) 0.0444(13) 0.0915(18) 0.0181(12) 0.0168(13) 0.0175(11)
F5 0.139(3) 0.0444(14) 0.105(2) 0.0093(13) -0.0708(19) -0.0329(15)
F6 0.0850(17) 0.0587(14) 0.0473(13) 0.0254(11) -0.0026(12) -0.0001(12)

loop_
_atom_type_symbol
_atom_type_description
_atom_type_scat_dispersion_real
_atom_type_scat_dispersion_imag
_atom_type_scat_source
C C 0.0033 0.0016 'International Tables Vol C Tables 4.2.6.8 and 6.1.1.4'
H H 0.0000 0.0000 'International Tables Vol C Tables 4.2.6.8 and 6.1.1.4'
N N 0.0061 0.0033 'International Tables Vol C Tables 4.2.6.8 and 6.1.1.4'
O O 0.0106 0.0060 'International Tables Vol C Tables 4.2.6.8 and 6.1.1.4'
F F 0.0171 0.0103 'International Tables Vol C Tables 4.2.6.8 and 6.1.1.4'
P P 0.1023 0.0942 'International Tables Vol C Tables 4.2.6.8 and 6.1.1.4'
S S 0.1246 0.1234 'International Tables Vol C Tables 4.2.6.8 and 6.1.1.4'
Fe Fe 0.3463 0.8444 'International Tables Vol C Tables 4.2.6.8 and 6.1.1.4'

loop_
_geom_angle_atom_site_label_1
_geom_angle_atom_site_label_2
_geom_angle_atom_site_label_3
_geom_angle
O1 Fe1 N3 152.95(9)
O1 Fe1 N1 103.06(9)
N3 Fe1 N1 103.87(8)
O1 Fe1 O4 93.26(8)
N3 Fe1 O4 88.90(8)
N1 Fe1 O4 90.74(8)
O1 Fe1 N5 93.87(8)
N3 Fe1 N5 83.84(8)
N1 Fe1 N5 89.59(8)
O4 Fe1 N5 172.59(7)
C1 P1 C17 98.35(12)
C1 P1 C9 100.56(12)
C17 P1 C9 96.90(12)
N1 C1 N2 110.5(2)
N1 C1 P1 126.0(2)
N2 C1 P1 123.4(2)
C1 N1 C3 106.6(2)
C1 N1 Fe1 113.05(17)
C3 N1 Fe1 134.89(18)
C1 N2 C2 107.0(2)
C1 N2 C4 126.7(2)
C2 N2 C4 125.7(2)
N2 C2 C3 108.3(3)
N2 C2 H2A 125.9
C3 C2 H2A 125.9
C2 C3 N1 107.6(2)
C2 C3 C6 129.2(3)
N1 C3 C6 123.1(2)
N2 C4 C5 110.8(3)
N2 C4 H4A 109.5
C5 C4 H4A 109.5
N2 C4 H4B 109.5
C5 C4 H4B 109.5
H4A C4 H4B 108.1
C4 C5 H5A 109.5
C4 C5 H5B 109.5
H5A C5 H5B 109.5
C4 C5 H5C 109.5
H5A C5 H5C 109.5
H5B C5 H5C 109.5
C3 C6 C8 111.4(2)
C3 C6 C7 110.4(2)
C8 C6 C7 110.3(3)
C3 C6 H6A 108.2
C8 C6 H6A 108.2
C7 C6 H6A 108.2
C6 C7 H7A 109.5
C6 C7 H7B 109.5
H7A C7 H7B 109.5
C6 C7 H7C 109.5
H7A C7 H7C 109.5
H7B C7 H7C 109.5
C6 C8 H8A 109.5
C6 C8 H8B 109.5
H8A C8 H8B 109.5
C6 C8 H8C 109.5
H8A C8 H8C 109.5
H8B C8 H8C 109.5
N3 C9 N4 110.4(2)
N3 C9 P1 126.3(2)
N4 C9 P1 123.2(2)
C9 N3 C11 106.5(2)
C9 N3 Fe1 114.74(17)
C11 N3 Fe1 137.86(18)
C9 N4 C10 107.3(2)
C9 N4 C12 127.4(2)
C10 N4 C12 125.3(2)
C11 C10 N4 107.5(2)
C11 C10 H10A 126.3
N4 C10 H10A 126.3
C10 C11 N3 108.3(2)
C10 C11 C14 129.2(2)
N3 C11 C14 122.5(2)
N4 C12 C13 112.1(2)
N4 C12 H12A 109.2
C13 C12 H12A 109.2
N4 C12 H12B 109.2
C13 C12 H12B 109.2
H12A C12 H12B 107.9
C12 C13 H13A 109.5
C12 C13 H13B 109.5
H13A C13 H13B 109.5
C12 C13 H13C 109.5
H13A C13 H13C 109.5
H13B C13 H13C 109.5
C11 C14 C15 110.5(2)
C11 C14 C16 111.5(2)
C15 C14 C16 110.8(3)
C11 C14 H14A 108.0
C15 C14 H14A 108.0
C16 C14 H14A 108.0
C14 C15 H15A 109.5
C14 C15 H15B 109.5
H15A C15 H15B 109.5
C14 C15 H15C 109.5
H15A C15 H15C 109.5
H15B C15 H15C 109.5
C14 C16 H16A 109.5
C14 C16 H16B 109.5
H16A C16 H16B 109.5
C14 C16 H16C 109.5
H16A C16 H16C 109.5
H16B C16 H16C 109.5
N5 C17 N6 110.9(2)
N5 C17 P1 126.47(19)
N6 C17 P1 122.61(19)
C17 N5 C19 106.2(2)
C17 N5 Fe1 112.86(17)
C19 N5 Fe1 139.72(18)
C17 N6 C18 107.1(2)
C17 N6 C20 127.8(2)
C18 N6 C20 125.0(2)
C19 C18 N6 107.2(2)
C19 C18 H18A 126.4
N6 C18 H18A 126.4
C18 C19 N5 108.6(2)
C18 C19 C22 128.4(2)
N5 C19 C22 123.0(2)
N6 C20 C21 112.6(2)
N6 C20 H20A 109.1
C21 C20 H20A 109.1
N6 C20 H20B 109.1
C21 C20 H20B 109.1
H20A C20 H20B 107.8
C20 C21 H21A 109.5
C20 C21 H21B 109.5
H21A C21 H21B 109.5
C20 C21 H21C 109.5
H21A C21 H21C 109.5
H21B C21 H21C 109.5
C19 C22 C24 111.6(2)
C19 C22 C23 111.5(2)
C24 C22 C23 110.0(2)
C19 C22 H22A 107.9
C24 C22 H22A 107.9
C23 C22 H22A 107.9
C22 C23 H23A 109.5
C22 C23 H23B 109.5
H23A C23 H23B 109.5
C22 C23 H23C 109.5
H23A C23 H23C 109.5
H23B C23 H23C 109.5
C22 C24 H24A 109.5
C22 C24 H24B 109.5
H24A C24 H24B 109.5
C22 C24 H24C 109.5
H24A C24 H24C 109.5
H24B C24 H24C 109.5
S1 O1 Fe1 132.27(13)
O3 S1 O2 117.39(16)
O3 S1 O1 112.96(13)
O2 S1 O1 113.57(14)
O3 S1 C25 103.75(15)
O2 S1 C25 104.86(15)
O1 S1 C25 102.11(14)
F3 C25 F2 108.1(3)
F3 C25 F1 107.3(3)
F2 C25 F1 107.5(3)
F3 C25 S1 111.4(2)
F2 C25 S1 110.4(2)
F1 C25 S1 111.9(2)
S2 O4 Fe1 131.60(11)
O5 S2 O6 116.15(17)
O5 S2 O4 114.60(14)
O6 S2 O4 113.48(14)
O5 S2 C26 105.11(16)
O6 S2 C26 102.30(15)
O4 S2 C26 102.97(14)
F5 C26 F4 108.8(3)
F5 C26 F6 106.7(3)
F4 C26 F6 106.5(3)
F5 C26 S2 112.0(2)
F4 C26 S2 111.7(2)
F6 C26 S2 110.8(2)

loop_
_geom_bond_atom_site_label_1
_geom_bond_atom_site_label_2
_geom_bond_distance
Fe1 O1 2.0311(19)
Fe1 N3 2.109(2)
Fe1 N1 2.110(2)
Fe1 O4 2.1753(19)
Fe1 N5 2.200(2)
P1 C1 1.818(3)
P1 C17 1.821(3)
P1 C9 1.826(3)
C1 N1 1.335(3)
C1 N2 1.347(3)
N1 C3 1.383(4)
N2 C2 1.360(4)
N2 C4 1.472(4)
C2 C3 1.359(4)
C2 H2A 0.9500
C3 C6 1.501(4)
C4 C5 1.498(5)
C4 H4A 0.9900
C4 H4B 0.9900
C5 H5A 0.9800
C5 H5B 0.9800
C5 H5C 0.9800
C6 C8 1.529(4)
C6 C7 1.532(4)
C6 H6A 1.0000
C7 H7A 0.9800
C7 H7B 0.9800
C7 H7C 0.9800
C8 H8A 0.9800
C8 H8B 0.9800
C8 H8C 0.9800
C9 N3 1.336(3)
C9 N4 1.349(3)
N3 C11 1.385(3)
N4 C10 1.372(3)
N4 C12 1.473(3)
C10 C11 1.359(4)
C10 H10A 0.9500
C11 C14 1.506(4)
C12 C13 1.501(4)
C12 H12A 0.9900
C12 H12B 0.9900
C13 H13A 0.9800
C13 H13B 0.9800
C13 H13C 0.9800
C14 C15 1.520(4)
C14 C16 1.520(4)
C14 H14A 1.0000
C15 H15A 0.9800
C15 H15B 0.9800
C15 H15C 0.9800
C16 H16A 0.9800
C16 H16B 0.9800
C16 H16C 0.9800
C17 N5 1.337(3)
C17 N6 1.354(3)
N5 C19 1.384(3)
N6 C18 1.372(3)
N6 C20 1.472(3)
C18 C19 1.368(4)
C18 H18A 0.9500
C19 C22 1.502(4)
C20 C21 1.489(4)
C20 H20A 0.9900
C20 H20B 0.9900
C21 H21A 0.9800
C21 H21B 0.9800
C21 H21C 0.9800
C22 C24 1.523(4)
C22 C23 1.527(4)
C22 H22A 1.0000
C23 H23A 0.9800
C23 H23B 0.9800
C23 H23C 0.9800
C24 H24A 0.9800
C24 H24B 0.9800
C24 H24C 0.9800
O1 S1 1.463(2)
O2 S1 1.421(2)
O3 S1 1.422(2)
S1 C25 1.823(3)
C25 F3 1.316(4)
C25 F2 1.324(4)
C25 F1 1.328(4)
O4 S2 1.4614(19)
O5 S2 1.422(2)
O6 S2 1.425(2)
S2 C26 1.821(3)
C26 F5 1.307(4)
C26 F4 1.316(4)
C26 F6 1.323(4)

loop_
_geom_torsion_atom_site_label_1
_geom_torsion_atom_site_label_2
_geom_torsion_atom_site_label_3
_geom_torsion_atom_site_label_4
_geom_torsion
C17 P1 C1 N1 -34.7(2)
C9 P1 C1 N1 64.0(2)
C17 P1 C1 N2 142.1(2)
C9 P1 C1 N2 -119.2(2)
N2 C1 N1 C3 -0.8(3)
P1 C1 N1 C3 176.3(2)
N2 C1 N1 Fe1 157.17(17)
P1 C1 N1 Fe1 -25.7(3)
O1 Fe1 N1 C1 156.56(18)
N3 Fe1 N1 C1 -20.87(19)
O4 Fe1 N1 C1 -109.92(18)
N5 Fe1 N1 C1 62.68(18)
O1 Fe1 N1 C3 -53.9(3)
N3 Fe1 N1 C3 128.7(2)
O4 Fe1 N1 C3 39.7(3)
N5 Fe1 N1 C3 -147.7(3)
N1 C1 N2 C2 0.6(3)
P1 C1 N2 C2 -176.6(2)
N1 C1 N2 C4 -170.8(2)
P1 C1 N2 C4 12.0(4)
C1 N2 C2 C3 -0.2(3)
C4 N2 C2 C3 171.4(3)
N2 C2 C3 N1 -0.3(3)
N2 C2 C3 C6 176.4(3)
C1 N1 C3 C2 0.7(3)
Fe1 N1 C3 C2 -150.2(2)
C1 N1 C3 C6 -176.3(3)
Fe1 N1 C3 C6 32.8(4)
C1 N2 C4 C5 85.9(4)
C2 N2 C4 C5 -83.9(4)
C2 C3 C6 C8 14.0(4)
N1 C3 C6 C8 -169.7(3)
C2 C3 C6 C7 -108.9(4)
N1 C3 C6 C7 67.4(4)
C1 P1 C9 N3 -55.2(3)
C17 P1 C9 N3 44.7(3)
C1 P1 C9 N4 128.9(2)
C17 P1 C9 N4 -131.2(2)
N4 C9 N3 C11 0.7(3)
P1 C9 N3 C11 -175.6(2)
N4 C9 N3 Fe1 -170.63(17)
P1 C9 N3 Fe1 13.1(3)
O1 Fe1 N3 C9 -147.4(2)
N1 Fe1 N3 C9 27.1(2)
O4 Fe1 N3 C9 117.58(19)
N5 Fe1 N3 C9 -60.96(19)
O1 Fe1 N3 C11 45.0(4)
N1 Fe1 N3 C11 -140.5(3)
O4 Fe1 N3 C11 -50.0(3)
N5 Fe1 N3 C11 131.5(3)
N3 C9 N4 C10 -0.5(3)
P1 C9 N4 C10 176.0(2)
N3 C9 N4 C12 -179.2(2)
P1 C9 N4 C12 -2.8(4)
C9 N4 C10 C11 0.0(3)
C12 N4 C10 C11 178.8(2)
N4 C10 C11 N3 0.4(3)
N4 C10 C11 C14 -178.0(3)
C9 N3 C11 C10 -0.7(3)
Fe1 N3 C11 C10 167.6(2)
C9 N3 C11 C14 177.8(2)
Fe1 N3 C11 C14 -13.9(4)
C9 N4 C12 C13 95.7(3)
C10 N4 C12 C13 -82.9(3)
C10 C11 C14 C15 -11.0(4)
N3 C11 C14 C15 170.9(3)
C10 C11 C14 C16 112.7(3)
N3 C11 C14 C16 -65.4(4)
C1 P1 C17 N5 59.5(2)
C9 P1 C17 N5 -42.3(3)
C1 P1 C17 N6 -123.9(2)
C9 P1 C17 N6 134.3(2)
N6 C17 N5 C19 -1.2(3)
P1 C17 N5 C19 175.8(2)
N6 C17 N5 Fe1 168.78(16)
P1 C17 N5 Fe1 -14.3(3)
O1 Fe1 N5 C17 -145.21(18)
N3 Fe1 N5 C17 61.85(18)
N1 Fe1 N5 C17 -42.14(18)
O4 Fe1 N5 C17 50.5(7)
O1 Fe1 N5 C19 19.8(3)
N3 Fe1 N5 C19 -133.1(3)
N1 Fe1 N5 C19 122.9(3)
O4 Fe1 N5 C19 -144.5(5)
N5 C17 N6 C18 1.2(3)
P1 C17 N6 C18 -175.91(19)
N5 C17 N6 C20 -176.1(2)
P1 C17 N6 C20 6.9(4)
C17 N6 C18 C19 -0.7(3)
C20 N6 C18 C19 176.7(2)
N6 C18 C19 N5 0.0(3)
N6 C18 C19 C22 -179.7(3)
C17 N5 C19 C18 0.7(3)
Fe1 N5 C19 C18 -164.9(2)
C17 N5 C19 C22 -179.6(2)
Fe1 N5 C19 C22 14.8(4)
C17 N6 C20 C21 -103.0(4)
C18 N6 C20 C21 80.3(4)
C18 C19 C22 C24 -121.0(3)
N5 C19 C22 C24 59.3(3)
C18 C19 C22 C23 2.4(4)
N5 C19 C22 C23 -177.3(2)
N3 Fe1 O1 S1 -30.2(3)
N1 Fe1 O1 S1 155.33(17)
O4 Fe1 O1 S1 63.81(18)
N5 Fe1 O1 S1 -114.19(17)
Fe1 O1 S1 O3 133.78(18)
Fe1 O1 S1 O2 -3.1(2)
Fe1 O1 S1 C25 -115.44(19)
O3 S1 C25 F3 56.1(3)
O2 S1 C25 F3 179.8(2)
O1 S1 C25 F3 -61.5(3)
O3 S1 C25 F2 -64.0(3)
O2 S1 C25 F2 59.7(3)
O1 S1 C25 F2 178.4(2)
O3 S1 C25 F1 176.2(2)
O2 S1 C25 F1 -60.1(3)
O1 S1 C25 F1 58.6(3)
O1 Fe1 O4 S2 171.13(16)
N3 Fe1 O4 S2 -35.86(16)
N1 Fe1 O4 S2 68.00(16)
N5 Fe1 O4 S2 -24.6(7)
Fe1 O4 S2 O5 -29.7(2)
Fe1 O4 S2 O6 106.94(18)
Fe1 O4 S2 C26 -143.28(16)
O5 S2 C26 F5 -50.3(3)
O6 S2 C26 F5 -172.0(3)
O4 S2 C26 F5 70.0(3)
O5 S2 C26 F4 -172.7(2)
O6 S2 C26 F4 65.6(3)
O4 S2 C26 F4 -52.4(3)
O5 S2 C26 F6 68.8(3)
O6 S2 C26 F6 -53.0(3)
O4 S2 C26 F6 -170.9(2)
